data_7025080
loop_
_publ_author_name
'Lewis, Frank W.'
'Harwood, Laurence M.'
'Hudson, Michael J.'
'Drew, Michael G. B.'
'Modolo, Giuseppe'
'Sypula, Michal'
'Desreux, Jean F.'
'Bouslimani, Nouri'
'Vidick, Geoffrey'

_publ_section_title
;
 Interaction of
 6,6&#x2032;&#x2032;-bis(5,5,8,8-tetramethyl-5,6,7,8-tetrahydro-1,2,4-benzotriazin-3-yl)-2,2&#x2032;:6&#x2032;,2&#x2032;&#x2032;-terpyridine
 (CyMe4-BTTP) with some trivalent ions such as lanthanide(iii) ions and
 americium(iii)
;
_journal_issue 21
_journal_name_full 'Dalton Transactions'
_journal_page_first 5172
_journal_paper_doi 10.1039/b924988e
_journal_volume 39
_journal_year 2010
_chemical_formula_sum 'C37 H41 N9'
_chemical_formula_weight 611.79
_chemical_name_systematic
;
?
;
_space_group_IT_number 14
_symmetry_cell_setting monoclinic
_symmetry_space_group_name_Hall '-P 2ybc'
_symmetry_space_group_name_H-M 'P 1 21/c 1'
_atom_sites_solution_hydrogens geom
_atom_sites_solution_primary direct
_atom_sites_solution_secondary difmap
_audit_creation_method SHELXL-97
_cell_angle_alpha 90.000(16)
_cell_angle_beta 95.132(18)
_cell_angle_gamma 90.000(16)
_cell_formula_units_Z 4
_cell_length_a 9.760(2)
_cell_length_b 10.7312(19)
_cell_length_c 31.542(7)
_cell_measurement_reflns_used 22664
_cell_measurement_temperature 150(2)
_cell_measurement_theta_max 30.00
_cell_measurement_theta_min 2.36
_cell_volume 3290.4(12)
_computing_cell_refinement 'Crysalis, Oxford Diffraction'
_computing_data_collection 'Crysalis, Oxford Diffraction'
_computing_data_reduction 'Crysalis, Oxford Diffraction'
_computing_molecular_graphics PLATON(Spek,2004)
_computing_structure_refinement 'SHELXL-97 (Sheldrick, 1997)'
_computing_structure_solution 'SHELXS-97 (Sheldrick, 1997)'
_diffrn_ambient_temperature 150(2)
_diffrn_measured_fraction_theta_full 0.993
_diffrn_measured_fraction_theta_max 0.993
_diffrn_measurement_device 'Oxford Diffaction X-Calibur System'
_diffrn_measurement_method '321 frames, counting time 10 s.'
_diffrn_radiation_monochromator graphite
_diffrn_radiation_source 'fine-focus sealed tube'
_diffrn_radiation_type MoK\a
_diffrn_radiation_wavelength 0.71073
_diffrn_reflns_av_R_equivalents 0.0578
_diffrn_reflns_av_sigmaI/netI 0.1081
_diffrn_reflns_limit_h_max 13
_diffrn_reflns_limit_h_min -13
_diffrn_reflns_limit_k_max 8
_diffrn_reflns_limit_k_min -15
_diffrn_reflns_limit_l_max 44
_diffrn_reflns_limit_l_min -42
_diffrn_reflns_number 22664
_diffrn_reflns_theta_full 30.00
_diffrn_reflns_theta_max 30.00
_diffrn_reflns_theta_min 2.36
_diffrn_standards_decay_% n/a
_diffrn_standards_interval_count n/a
_diffrn_standards_interval_time n/a
_diffrn_standards_number n/a
_exptl_absorpt_coefficient_mu 0.076
_exptl_absorpt_correction_type none
_exptl_crystal_colour white
_exptl_crystal_density_diffrn 1.235
_exptl_crystal_density_method 'not measured'
_exptl_crystal_description needle
_exptl_crystal_F_000 1304
_exptl_crystal_size_max 0.22
_exptl_crystal_size_mid 0.03
_exptl_crystal_size_min 0.03
_refine_diff_density_max 0.532
_refine_diff_density_min -0.502
_refine_diff_density_rms 0.051
_refine_ls_extinction_method none
_refine_ls_goodness_of_fit_ref 0.920
_refine_ls_hydrogen_treatment constr
_refine_ls_matrix_type full
_refine_ls_number_parameters 423
_refine_ls_number_reflns 9533
_refine_ls_number_restraints 0
_refine_ls_restrained_S_all 0.920
_refine_ls_R_factor_all 0.1556
_refine_ls_R_factor_gt 0.0741
_refine_ls_shift/su_max 0.000
_refine_ls_shift/su_mean 0.000
_refine_ls_structure_factor_coef Fsqd
_refine_ls_weighting_details
;
_refine_ls_weighting_details
w=1/[\s^2^(Fo^2^)+(0.0904P)^2^+0.0000P] where P=(Fo^2^+2Fc^2^)/3
;
_refine_ls_weighting_scheme calc
_refine_ls_wR_factor_gt 0.1610
_refine_ls_wR_factor_ref 0.1880
_reflns_number_gt 4741
_reflns_number_total 9533
_reflns_threshold_expression >2sigma(I)
_cod_data_source_file b924988e.txt
_cod_data_source_block 5
_cod_original_cell_volume 3290.3(12)
_cod_original_sg_symbol_H-M P21/c
_cod_database_code 7025080

loop_
_symmetry_equiv_pos_as_xyz
'x, y, z'
'-x, y+1/2, -z+1/2'
'-x, -y, -z'
'x, -y-1/2, z-1/2'

loop_
_atom_site_label
_atom_site_type_symbol
_atom_site_fract_x
_atom_site_fract_y
_atom_site_fract_z
_atom_site_U_iso_or_equiv
_atom_site_adp_type
_atom_site_occupancy
_atom_site_symmetry_multiplicity
_atom_site_calc_flag
_atom_site_refinement_flags
C601 C 1.1098(6) 1.3600(4) 0.20392(19) 0.154(3) Uani 1 1 d .
H60A H 1.0941 1.4374 0.2180 0.231 Uiso 1 1 calc R
H60B H 1.0435 1.3507 0.1797 0.231 Uiso 1 1 calc R
H60C H 1.2008 1.3597 0.1947 0.231 Uiso 1 1 calc R
C602 C 0.9430(4) 1.2473(5) 0.24364(15) 0.1187(18) Uani 1 1 d .
H60D H 0.9218 1.3171 0.2609 0.178 Uiso 1 1 calc R
H60E H 0.9271 1.1713 0.2585 0.178 Uiso 1 1 calc R
H60F H 0.8854 1.2493 0.2173 0.178 Uiso 1 1 calc R
C171 C 0.5967(2) -0.2838(2) -0.04537(7) 0.0290(5) Uani 1 1 d .
H17A H 0.6113 -0.3699 -0.0519 0.044 Uiso 1 1 calc R
H17B H 0.5118 -0.2752 -0.0325 0.044 Uiso 1 1 calc R
H17C H 0.6713 -0.2544 -0.0260 0.044 Uiso 1 1 calc R
C202 C 0.1870(2) -0.0336(2) -0.08199(7) 0.0308(5) Uani 1 1 d .
H20A H 0.1097 -0.0784 -0.0954 0.046 Uiso 1 1 calc R
H20B H 0.1697 0.0543 -0.0843 0.046 Uiso 1 1 calc R
H20C H 0.2007 -0.0566 -0.0525 0.046 Uiso 1 1 calc R
C33 C 0.7290(2) 0.5010(2) 0.04236(7) 0.0271(5) Uani 1 1 d .
H33 H 0.6534 0.4682 0.0261 0.033 Uiso 1 1 calc R
C32 C 0.8584(2) 0.44573(18) 0.04235(6) 0.0225(5) Uani 1 1 d .
N31 N 0.97006(19) 0.49188(16) 0.06452(5) 0.0244(4) Uani 1 1 d .
C36 C 0.9568(2) 0.59494(19) 0.08818(7) 0.0245(5) Uani 1 1 d .
C35 C 0.8303(2) 0.6529(2) 0.09084(7) 0.0288(5) Uani 1 1 d .
H35 H 0.8229 0.7221 0.1082 0.035 Uiso 1 1 calc R
C34 C 0.7160(2) 0.6059(2) 0.06722(7) 0.0298(5) Uani 1 1 d .
H34 H 0.6309 0.6444 0.0680 0.036 Uiso 1 1 calc R
C42 C 1.0878(2) 0.64755(19) 0.10906(7) 0.0249(5) Uani 1 1 d .
C43 C 1.2145(2) 0.5938(2) 0.10374(7) 0.0315(5) Uani 1 1 d .
H43 H 1.2196 0.5210 0.0880 0.038 Uiso 1 1 calc R
C44 C 1.3326(3) 0.6494(2) 0.12202(8) 0.0358(6) Uani 1 1 d .
H44 H 1.4182 0.6144 0.1189 0.043 Uiso 1 1 calc R
C45 C 1.3222(3) 0.7574(2) 0.14498(7) 0.0328(6) Uani 1 1 d .
H45 H 1.4004 0.7968 0.1576 0.039 Uiso 1 1 calc R
C46 C 1.1923(2) 0.8060(2) 0.14887(7) 0.0272(5) Uani 1 1 d .
N41 N 1.07617(19) 0.75262(16) 0.13142(6) 0.0262(4) Uani 1 1 d .
C56 C 1.1751(2) 0.9251(2) 0.17214(7) 0.0280(5) Uani 1 1 d .
N51 N 1.2714(2) 0.95704(18) 0.20324(6) 0.0307(5) Uani 1 1 d .
C52 C 1.2489(2) 1.0610(2) 0.22470(7) 0.0322(6) Uani 1 1 d .
C57 C 1.3512(3) 1.0934(3) 0.26215(8) 0.0452(7) Uani 1 1 d .
C58 C 1.3166(4) 1.2182(4) 0.28106(13) 0.0883(14) Uani 1 1 d .
H58A H 1.3470 1.2158 0.3112 0.106 Uiso 1 1 calc R
H58B H 1.3712 1.2812 0.2683 0.106 Uiso 1 1 calc R
C59 C 1.1795(6) 1.2587(6) 0.2771(2) 0.220(4) Uani 1 1 d .
H59A H 1.1792 1.3444 0.2868 0.264 Uiso 1 1 calc R
H59B H 1.1307 1.2101 0.2968 0.264 Uiso 1 1 calc R
C60 C 1.0954(4) 1.2540(3) 0.23424(11) 0.0679(10) Uani 1 1 d .
C53 C 1.1303(3) 1.1312(2) 0.21323(8) 0.0373(6) Uani 1 1 d .
N54 N 1.0409(2) 1.0960(2) 0.18089(7) 0.0427(6) Uani 1 1 d .
N55 N 1.0622(2) 0.98976(19) 0.16038(7) 0.0405(5) Uani 1 1 d .
C26 C 0.8799(2) 0.33204(18) 0.01640(6) 0.0214(5) Uani 1 1 d .
C25 C 1.0132(2) 0.28935(19) 0.01257(7) 0.0248(5) Uani 1 1 d .
H25 H 1.0888 0.3310 0.0258 0.030 Uiso 1 1 calc R
C24 C 1.0301(2) 0.1840(2) -0.01134(7) 0.0271(5) Uani 1 1 d .
H24 H 1.1177 0.1532 -0.0144 0.033 Uiso 1 1 calc R
C23 C 0.9154(2) 0.1245(2) -0.03066(7) 0.0245(5) Uani 1 1 d .
H23 H 0.9247 0.0540 -0.0473 0.029 Uiso 1 1 calc R
C22 C 0.7859(2) 0.17219(18) -0.02477(6) 0.0226(5) Uani 1 1 d .
N21 N 0.76735(18) 0.27553(15) -0.00201(5) 0.0216(4) Uani 1 1 d .
C16 C 0.6608(2) 0.10659(19) -0.04387(6) 0.0216(4) Uani 1 1 d .
N11 N 0.67889(19) -0.01258(16) -0.05561(5) 0.0242(4) Uani 1 1 d .
C12 C 0.5701(2) -0.07143(18) -0.07412(6) 0.0213(5) Uani 1 1 d .
C17 C 0.5899(2) -0.20681(19) -0.08653(7) 0.0244(5) Uani 1 1 d .
C18 C 0.4694(2) -0.2502(2) -0.11775(8) 0.0342(6) Uani 1 1 d .
H18A H 0.4820 -0.2179 -0.1459 0.041 Uiso 1 1 calc R
H18B H 0.4703 -0.3404 -0.1194 0.041 Uiso 1 1 calc R
C19 C 0.3305(2) -0.2078(2) -0.10492(8) 0.0329(6) Uani 1 1 d .
H19A H 0.3176 -0.2410 -0.0769 0.040 Uiso 1 1 calc R
H19B H 0.2587 -0.2421 -0.1248 0.040 Uiso 1 1 calc R
C20 C 0.3149(2) -0.0655(2) -0.10387(7) 0.0250(5) Uani 1 1 d .
C13 C 0.4433(2) -0.00829(19) -0.08054(6) 0.0228(5) Uani 1 1 d .
N14 N 0.4322(2) 0.10909(17) -0.06741(6) 0.0321(5) Uani 1 1 d .
N15 N 0.5429(2) 0.16887(17) -0.04866(6) 0.0325(5) Uani 1 1 d .
C571 C 1.3460(5) 0.9915(4) 0.29566(10) 0.0982(15) Uani 1 1 d .
H57A H 1.3765 0.9142 0.2844 0.147 Uiso 1 1 calc R
H57B H 1.2533 0.9824 0.3031 0.147 Uiso 1 1 calc R
H57C H 1.4048 1.0137 0.3205 0.147 Uiso 1 1 calc R
C572 C 1.4959(3) 1.0961(4) 0.24794(11) 0.0784(12) Uani 1 1 d .
H57D H 1.5011 1.1582 0.2262 0.118 Uiso 1 1 calc R
H57E H 1.5177 1.0160 0.2368 0.118 Uiso 1 1 calc R
H57F H 1.5603 1.1158 0.2718 0.118 Uiso 1 1 calc R
C172 C 0.7250(2) -0.2192(2) -0.10749(8) 0.0339(6) Uani 1 1 d .
H17D H 0.8002 -0.1930 -0.0878 0.051 Uiso 1 1 calc R
H17E H 0.7213 -0.1678 -0.1325 0.051 Uiso 1 1 calc R
H17F H 0.7382 -0.3045 -0.1153 0.051 Uiso 1 1 calc R
C201 C 0.3025(3) -0.0098(2) -0.14894(7) 0.0335(6) Uani 1 1 d .
H20D H 0.3860 -0.0248 -0.1620 0.050 Uiso 1 1 calc R
H20E H 0.2868 0.0783 -0.1473 0.050 Uiso 1 1 calc R
H20F H 0.2269 -0.0483 -0.1656 0.050 Uiso 1 1 calc R

loop_
_atom_site_aniso_label
_atom_site_aniso_U_11
_atom_site_aniso_U_22
_atom_site_aniso_U_33
_atom_site_aniso_U_23
_atom_site_aniso_U_13
_atom_site_aniso_U_12
C601 0.226(6) 0.034(2) 0.219(6) -0.034(3) 0.108(5) 0.011(3)
C602 0.102(4) 0.142(4) 0.116(4) -0.046(3) 0.033(3) 0.059(3)
C171 0.0292(13) 0.0234(11) 0.0343(12) 0.0002(10) 0.0022(10) 0.0018(10)
C202 0.0276(13) 0.0317(13) 0.0326(12) 0.0016(10) 0.0001(10) 0.0025(10)
C33 0.0241(12) 0.0197(10) 0.0369(12) -0.0023(9) -0.0010(10) -0.0015(10)
C32 0.0278(13) 0.0152(9) 0.0243(11) -0.0006(8) 0.0009(9) -0.0003(9)
N31 0.0308(11) 0.0167(8) 0.0251(9) -0.0018(7) -0.0016(8) 0.0025(8)
C36 0.0316(13) 0.0182(10) 0.0235(10) 0.0003(8) 0.0011(9) -0.0002(9)
C35 0.0326(14) 0.0188(11) 0.0352(13) -0.0078(9) 0.0048(10) 0.0002(10)
C34 0.0240(13) 0.0218(11) 0.0440(14) -0.0035(10) 0.0053(10) 0.0039(10)
C42 0.0307(13) 0.0206(10) 0.0224(11) 0.0014(9) -0.0023(9) 0.0001(10)
C43 0.0342(14) 0.0208(11) 0.0387(13) -0.0045(10) -0.0014(11) 0.0053(10)
C44 0.0312(14) 0.0321(13) 0.0428(14) -0.0054(11) -0.0033(11) 0.0080(11)
C45 0.0298(14) 0.0319(13) 0.0348(13) -0.0019(10) -0.0080(10) 0.0013(11)
C46 0.0337(14) 0.0225(11) 0.0245(11) -0.0010(9) -0.0025(10) -0.0024(10)
N41 0.0304(11) 0.0233(9) 0.0245(9) -0.0045(8) -0.0003(8) -0.0008(8)
C56 0.0279(13) 0.0285(12) 0.0273(11) -0.0029(9) 0.0003(10) -0.0040(10)
N51 0.0321(12) 0.0327(10) 0.0269(10) -0.0038(8) -0.0002(8) -0.0040(9)
C52 0.0313(14) 0.0364(13) 0.0290(12) -0.0089(10) 0.0033(10) -0.0033(11)
C57 0.0414(17) 0.0562(17) 0.0366(14) -0.0170(13) -0.0049(12) -0.0047(14)
C58 0.064(2) 0.102(3) 0.093(3) -0.072(2) -0.025(2) 0.021(2)
C59 0.158(5) 0.248(7) 0.226(7) -0.209(6) -0.137(5) 0.135(5)
C60 0.062(2) 0.070(2) 0.069(2) -0.0472(19) -0.0144(17) 0.0212(18)
C53 0.0332(15) 0.0422(14) 0.0367(14) -0.0161(12) 0.0046(11) 0.0003(12)
N54 0.0386(13) 0.0371(12) 0.0510(14) -0.0165(10) -0.0033(11) 0.0036(10)
N55 0.0366(13) 0.0327(11) 0.0494(13) -0.0167(10) -0.0118(10) 0.0033(10)
C26 0.0287(13) 0.0151(9) 0.0201(10) 0.0002(8) 0.0001(9) 0.0022(9)
C25 0.0239(12) 0.0215(10) 0.0282(11) -0.0026(9) -0.0017(9) -0.0004(9)
C24 0.0242(12) 0.0251(11) 0.0320(12) -0.0023(9) 0.0025(10) 0.0035(9)
C23 0.0270(13) 0.0208(10) 0.0256(11) -0.0035(9) 0.0018(9) 0.0031(9)
C22 0.0287(13) 0.0168(10) 0.0215(10) 0.0010(8) -0.0023(9) 0.0021(9)
N21 0.0236(10) 0.0169(8) 0.0239(9) -0.0024(7) -0.0005(7) 0.0022(7)
C16 0.0229(12) 0.0217(10) 0.0199(10) -0.0024(8) 0.0008(9) 0.0034(9)
N11 0.0251(10) 0.0204(9) 0.0264(9) -0.0029(7) -0.0017(8) 0.0026(8)
C12 0.0261(12) 0.0188(10) 0.0190(10) -0.0008(8) 0.0010(9) 0.0009(9)
C17 0.0253(12) 0.0193(10) 0.0282(11) -0.0038(9) 0.0001(9) 0.0049(9)
C18 0.0396(15) 0.0258(12) 0.0353(13) -0.0103(10) -0.0068(11) 0.0053(11)
C19 0.0312(14) 0.0256(12) 0.0400(13) -0.0060(10) -0.0076(11) -0.0002(11)
C20 0.0246(12) 0.0249(11) 0.0248(11) 0.0001(9) -0.0019(9) 0.0030(10)
C13 0.0257(12) 0.0207(10) 0.0215(10) -0.0012(8) -0.0011(9) 0.0028(9)
N14 0.0261(11) 0.0273(10) 0.0415(11) -0.0082(9) -0.0052(9) 0.0071(9)
N15 0.0287(11) 0.0255(10) 0.0417(12) -0.0127(9) -0.0055(9) 0.0044(9)
C571 0.129(4) 0.113(3) 0.0445(19) 0.009(2) -0.041(2) -0.033(3)
C572 0.0421(19) 0.124(3) 0.067(2) -0.046(2) -0.0070(16) -0.012(2)
C172 0.0382(15) 0.0242(12) 0.0406(14) -0.0040(10) 0.0107(11) 0.0043(11)
C201 0.0334(14) 0.0424(14) 0.0242(11) 0.0028(10) -0.0013(10) 0.0031(12)

loop_
_atom_type_symbol
_atom_type_description
_atom_type_scat_dispersion_real
_atom_type_scat_dispersion_imag
_atom_type_scat_source
C C 0.0033 0.0016 'International Tables Vol C Tables 4.2.6.8 and 6.1.1.4'
H H 0.0000 0.0000 'International Tables Vol C Tables 4.2.6.8 and 6.1.1.4'
N N 0.0061 0.0033 'International Tables Vol C Tables 4.2.6.8 and 6.1.1.4'

loop_
_geom_angle_atom_site_label_1
_geom_angle_atom_site_label_2
_geom_angle_atom_site_label_3
_geom_angle
C34 C33 C32 118.3(2)
N31 C32 C33 122.56(19)
N31 C32 C26 116.17(19)
C33 C32 C26 121.26(19)
C32 N31 C36 118.70(19)
N31 C36 C35 122.0(2)
N31 C36 C42 115.70(19)
C35 C36 C42 122.19(19)
C34 C35 C36 118.8(2)
C35 C34 C33 119.5(2)
N41 C42 C43 122.1(2)
N41 C42 C36 116.13(19)
C43 C42 C36 121.71(19)
C44 C43 C42 119.4(2)
C45 C44 C43 119.1(2)
C44 C45 C46 118.3(2)
N41 C46 C45 123.3(2)
N41 C46 C56 116.0(2)
C45 C46 C56 120.7(2)
C42 N41 C46 117.81(19)
N55 C56 N51 125.5(2)
N55 C56 C46 116.0(2)
N51 C56 C46 118.5(2)
C52 N51 C56 116.7(2)
N51 C52 C53 119.3(2)
N51 C52 C57 117.4(2)
C53 C52 C57 123.2(2)
C58 C57 C52 110.8(2)
C58 C57 C572 110.2(3)
C52 C57 C572 109.8(2)
C58 C57 C571 109.8(3)
C52 C57 C571 108.3(2)
C572 C57 C571 107.9(3)
C59 C58 C57 118.9(3)
C58 C59 C60 120.4(5)
C601 C60 C59 117.9(5)
C601 C60 C53 109.9(3)
C59 C60 C53 107.0(3)
C601 C60 C602 107.7(4)
C59 C60 C602 106.5(4)
C53 C60 C602 107.4(3)
N54 C53 C52 120.9(2)
N54 C53 C60 114.8(2)
C52 C53 C60 124.3(2)
C53 N54 N55 119.5(2)
C56 N55 N54 118.18(19)
N21 C26 C25 123.25(18)
N21 C26 C32 117.15(19)
C25 C26 C32 119.59(19)
C24 C25 C26 118.4(2)
C25 C24 C23 119.2(2)
C24 C23 C22 118.77(19)
N21 C22 C23 122.8(2)
N21 C22 C16 117.54(19)
C23 C22 C16 119.61(18)
C26 N21 C22 117.45(18)
N15 C16 N11 125.48(19)
N15 C16 C22 118.61(18)
N11 C16 C22 115.91(18)
C12 N11 C16 116.97(18)
N11 C12 C13 119.52(18)
N11 C12 C17 116.91(19)
C13 C12 C17 123.55(19)
C12 C17 C172 109.15(18)
C12 C17 C171 107.05(17)
C172 C17 C171 110.15(18)
C12 C17 C18 110.23(18)
C172 C17 C18 109.64(18)
C171 C17 C18 110.57(19)
C19 C18 C17 112.90(19)
C18 C19 C20 113.3(2)
C202 C20 C13 111.33(18)
C202 C20 C19 108.71(19)
C13 C20 C19 109.43(18)
C202 C20 C201 109.43(19)
C13 C20 C201 106.47(18)
C19 C20 C201 111.49(19)
N14 C13 C12 120.30(19)
N14 C13 C20 116.36(19)
C12 C13 C20 123.29(18)
C13 N14 N15 120.09(18)
C16 N15 N14 117.61(18)

loop_
_geom_bond_atom_site_label_1
_geom_bond_atom_site_label_2
_geom_bond_distance
C601 C60 1.501(6)
C602 C60 1.544(5)
C171 C17 1.535(3)
C202 C20 1.519(3)
C33 C34 1.384(3)
C33 C32 1.395(3)
C32 N31 1.336(3)
C32 C26 1.494(3)
N31 C36 1.347(3)
C36 C35 1.392(3)
C36 C42 1.495(3)
C35 C34 1.380(3)
C42 N41 1.340(3)
C42 C43 1.388(3)
C43 C44 1.378(3)
C44 C45 1.375(3)
C45 C46 1.387(3)
C46 N41 1.343(3)
C46 C56 1.491(3)
C56 N55 1.327(3)
C56 N51 1.341(3)
N51 C52 1.333(3)
C52 C53 1.402(3)
C52 C57 1.517(3)
C57 C58 1.516(4)
C57 C572 1.520(4)
C57 C571 1.525(4)
C58 C59 1.401(5)
C59 C60 1.518(5)
C60 C53 1.526(4)
C53 N54 1.336(3)
N54 N55 1.336(3)
C26 N21 1.341(3)
C26 C25 1.394(3)
C25 C24 1.378(3)
C24 C23 1.381(3)
C23 C22 1.392(3)
C22 N21 1.342(3)
C22 C16 1.489(3)
C16 N15 1.327(3)
C16 N11 1.347(3)
N11 C12 1.325(3)
C12 C13 1.409(3)
C12 C17 1.522(3)
C17 C172 1.533(3)
C17 C18 1.537(3)
C18 C19 1.519(3)
C19 C20 1.535(3)
C20 C13 1.524(3)
C20 C201 1.537(3)
C13 N14 1.333(3)
N14 N15 1.347(3)

loop_
_geom_torsion_atom_site_label_1
_geom_torsion_atom_site_label_2
_geom_torsion_atom_site_label_3
_geom_torsion_atom_site_label_4
_geom_torsion
C34 C33 C32 N31 -1.6(3)
C34 C33 C32 C26 179.8(2)
C33 C32 N31 C36 0.8(3)
C26 C32 N31 C36 179.43(18)
C32 N31 C36 C35 1.3(3)
C32 N31 C36 C42 -174.88(18)
N31 C36 C35 C34 -2.5(3)
C42 C36 C35 C34 173.5(2)
C36 C35 C34 C33 1.5(3)
C32 C33 C34 C35 0.4(3)
N31 C36 C42 N41 177.69(18)
C35 C36 C42 N41 1.5(3)
N31 C36 C42 C43 0.8(3)
C35 C36 C42 C43 -175.4(2)
N41 C42 C43 C44 0.2(3)
C36 C42 C43 C44 176.9(2)
C42 C43 C44 C45 -0.3(4)
C43 C44 C45 C46 0.1(4)
C44 C45 C46 N41 0.2(4)
C44 C45 C46 C56 -177.9(2)
C43 C42 N41 C46 0.1(3)
C36 C42 N41 C46 -176.78(18)
C45 C46 N41 C42 -0.3(3)
C56 C46 N41 C42 177.87(18)
N41 C46 C56 N55 -24.7(3)
C45 C46 C56 N55 153.5(2)
N41 C46 C56 N51 154.1(2)
C45 C46 C56 N51 -27.7(3)
N55 C56 N51 C52 1.9(3)
C46 C56 N51 C52 -176.7(2)
C56 N51 C52 C53 -1.5(3)
C56 N51 C52 C57 175.5(2)
N51 C52 C57 C58 176.0(3)
C53 C52 C57 C58 -7.1(4)
N51 C52 C57 C572 54.1(3)
C53 C52 C57 C572 -129.0(3)
N51 C52 C57 C571 -63.5(3)
C53 C52 C57 C571 113.3(3)
C52 C57 C58 C59 27.5(6)
C572 C57 C58 C59 149.2(5)
C571 C57 C58 C59 -92.1(6)
C57 C58 C59 C60 -48.4(9)
C58 C59 C60 C601 -83.5(7)
C58 C59 C60 C53 40.9(8)
C58 C59 C60 C602 155.5(6)
N51 C52 C53 N54 -0.8(4)
C57 C52 C53 N54 -177.6(2)
N51 C52 C53 C60 -177.8(3)
C57 C52 C53 C60 5.4(4)
C601 C60 C53 N54 -67.7(4)
C59 C60 C53 N54 163.2(4)
C602 C60 C53 N54 49.2(4)
C601 C60 C53 C52 109.4(4)
C59 C60 C53 C52 -19.7(5)
C602 C60 C53 C52 -133.7(3)
C52 C53 N54 N55 2.8(4)
C60 C53 N54 N55 -180.0(3)
N51 C56 N55 N54 0.0(4)
C46 C56 N55 N54 178.7(2)
C53 N54 N55 C56 -2.4(4)
N31 C32 C26 N21 172.25(18)
C33 C32 C26 N21 -9.1(3)
N31 C32 C26 C25 -7.4(3)
C33 C32 C26 C25 171.3(2)
N21 C26 C25 C24 0.1(3)
C32 C26 C25 C24 179.66(18)
C26 C25 C24 C23 0.1(3)
C25 C24 C23 C22 -1.0(3)
C24 C23 C22 N21 1.8(3)
C24 C23 C22 C16 -177.53(19)
C25 C26 N21 C22 0.7(3)
C32 C26 N21 C22 -178.92(17)
C23 C22 N21 C26 -1.6(3)
C16 C22 N21 C26 177.73(17)
N21 C22 C16 N15 19.6(3)
C23 C22 C16 N15 -161.0(2)
N21 C22 C16 N11 -161.54(18)
C23 C22 C16 N11 17.9(3)
N15 C16 N11 C12 1.2(3)
C22 C16 N11 C12 -177.59(18)
C16 N11 C12 C13 0.0(3)
C16 N11 C12 C17 -178.76(18)
N11 C12 C17 C172 -44.2(2)
C13 C12 C17 C172 137.1(2)
N11 C12 C17 C171 75.0(2)
C13 C12 C17 C171 -103.7(2)
N11 C12 C17 C18 -164.71(19)
C13 C12 C17 C18 16.6(3)
C12 C17 C18 C19 -43.6(3)
C172 C17 C18 C19 -163.76(19)
C171 C17 C18 C19 74.6(2)
C17 C18 C19 C20 62.0(3)
C18 C19 C20 C202 -168.17(18)
C18 C19 C20 C13 -46.4(3)
C18 C19 C20 C201 71.1(3)
N11 C12 C13 N14 -1.2(3)
C17 C12 C13 N14 177.4(2)
N11 C12 C13 C20 176.23(19)
C17 C12 C13 C20 -5.1(3)
C202 C20 C13 N14 -43.2(3)
C19 C20 C13 N14 -163.4(2)
C201 C20 C13 N14 76.0(2)
C202 C20 C13 C12 139.3(2)
C19 C20 C13 C12 19.1(3)
C201 C20 C13 C12 -101.5(2)
C12 C13 N14 N15 1.3(3)
C20 C13 N14 N15 -176.27(19)
N11 C16 N15 N14 -1.1(3)
C22 C16 N15 N14 177.67(19)
C13 N14 N15 C16 -0.3(3)
